data_4103827
loop_
_publ_author_name
'Anukul Jana'
'Debajyoti Ghoshal'
'Herbert W. Roesky'
'Ina Objartel'
'Gerald Schwab'
'Dietmar Stalke'

_publ_contact_author 'Prof. Dr. H. W. Roesky'
_publ_contact_author_email 'hroesky@gwdg.de, dstalke@chemie.uni-goettingen.de'
_publ_section_title
;
 A Germanium(II) Hydride as an Effective Reagent for Hydrogermylation
 Reactions
;
_journal_name_full 'Journal of the American Chemical Society'
_journal_page_first 1288
_journal_page_last 1293
_journal_paper_doi 10.1021/ja808656t
_journal_volume 131
_journal_year 2009
_chemical_formula_sum 'C30 H42 Ge N2 O2'
_chemical_formula_weight 535.25
_chemical_name_systematic
; 
 ? 
;
_space_group_IT_number 2
_symmetry_cell_setting triclinic
_symmetry_space_group_name_Hall '-P 1'
_symmetry_space_group_name_H-M 'P -1'
_atom_sites_solution_hydrogens geom
_atom_sites_solution_primary direct
_atom_sites_solution_secondary difmap
_audit_creation_method SHELXL-97
_cell_angle_alpha 98.446(2)
_cell_angle_beta 96.896(2)
_cell_angle_gamma 109.595(3)
_cell_formula_units_Z 2
_cell_length_a 8.7449(12)
_cell_length_b 11.7058(16)
_cell_length_c 14.970(2)
_cell_measurement_reflns_used 9945
_cell_measurement_temperature 100(2)
_cell_measurement_theta_max 26.715
_cell_measurement_theta_min 2.543
_cell_volume 1404.2(3)
_computing_cell_refinement 'SAINT V7.46A'
_computing_data_collection 'APEX2 v2.2-0'
_computing_data_reduction 'SAINT V7.46A'
_computing_molecular_graphics 'XSHELL ver. 4.01'
_computing_publication_material 'XSHELL ver. 4.01'
_computing_structure_refinement 'SHELXL in SHELXTL Ver. 6.10'
_computing_structure_solution 'SHELXS in SHELXTL Ver. 6.10'
_diffrn_ambient_temperature 100(2)
_diffrn_measured_fraction_theta_full 0.993
_diffrn_measured_fraction_theta_max 0.993
_diffrn_measurement_device_type 'Bruker Smart Apex II with D8-Goniometer'
_diffrn_measurement_method 'omega scans'
_diffrn_radiation_monochromator 'INCOATEC quazar mirrior optics'
_diffrn_radiation_source 'INCOATEC Mo micro source'
_diffrn_radiation_type MoK\a
_diffrn_radiation_wavelength 0.71073
_diffrn_reflns_av_R_equivalents 0.0438
_diffrn_reflns_av_sigmaI/netI 0.0295
_diffrn_reflns_limit_h_max 10
_diffrn_reflns_limit_h_min -10
_diffrn_reflns_limit_k_max 14
_diffrn_reflns_limit_k_min -14
_diffrn_reflns_limit_l_max 18
_diffrn_reflns_limit_l_min 0
_diffrn_reflns_number 26322
_diffrn_reflns_theta_full 26.02
_diffrn_reflns_theta_max 26.02
_diffrn_reflns_theta_min 1.40
_exptl_absorpt_coefficient_mu 1.119
_exptl_absorpt_correction_T_max 0.946
_exptl_absorpt_correction_T_min 0.873
_exptl_absorpt_correction_type empirical
_exptl_absorpt_process_details SADABS2008/1
_exptl_crystal_colour colourless
_exptl_crystal_density_diffrn 1.266
_exptl_crystal_density_method 'not measured'
_exptl_crystal_description plate
_exptl_crystal_F_000 568
_exptl_crystal_size_max 0.1
_exptl_crystal_size_mid 0.1
_exptl_crystal_size_min 0.05
_refine_diff_density_max 0.680
_refine_diff_density_min -0.449
_refine_diff_density_rms 0.062
_refine_ls_extinction_method none
_refine_ls_goodness_of_fit_ref 1.136
_refine_ls_hydrogen_treatment constr
_refine_ls_matrix_type full
_refine_ls_number_parameters 369
_refine_ls_number_reflns 5494
_refine_ls_number_restraints 6
_refine_ls_restrained_S_all 1.160
_refine_ls_R_factor_all 0.0354
_refine_ls_R_factor_gt 0.0342
_refine_ls_shift/su_max 0.001
_refine_ls_shift/su_mean 0.000
_refine_ls_structure_factor_coef Fsqd
_refine_ls_weighting_details 'calc w=1/[\s^2^(Fo^2^)+(0.0000P)^2^+2.4506P] where P=(Fo^2^+2Fc^2^)/3'
_refine_ls_weighting_scheme calc
_refine_ls_wR_factor_gt 0.0870
_refine_ls_wR_factor_ref 0.0876
_reflns_number_gt 5286
_reflns_number_total 5494
_reflns_threshold_expression >2sigma(I)
_cod_data_source_file ja808656t_si_002_1.cif
_cod_data_source_block 3
_cod_database_code 4103827

loop_
_symmetry_equiv_pos_as_xyz
'x, y, z'
'-x, -y, -z'

loop_
_atom_site_label
_atom_site_type_symbol
_atom_site_fract_x
_atom_site_fract_y
_atom_site_fract_z
_atom_site_U_iso_or_equiv
_atom_site_adp_type
_atom_site_occupancy
_atom_site_symmetry_multiplicity
_atom_site_calc_flag
_atom_site_refinement_flags
_atom_site_disorder_assembly
_atom_site_disorder_group
C28 C 0.1481(4) 0.3318(3) 0.5986(2) 0.0360(7) Uani 0.325(10) 1 d PD A 1
H28 H 0.1895 0.4167 0.6378 0.043 Uiso 0.325(10) 1 calc PR A 1
C29 C 0.3107(11) 0.2903(12) 0.6088(9) 0.031(3) Uani 0.325(10) 1 d PD A 1
H29A H 0.2839 0.2090 0.5694 0.047 Uiso 0.325(10) 1 calc PR A 1
H29B H 0.3423 0.2857 0.6729 0.047 Uiso 0.325(10) 1 calc PR A 1
H29C H 0.4026 0.3514 0.5903 0.047 Uiso 0.325(10) 1 calc PR A 1
C30 C 0.1152(11) 0.3530(10) 0.5087(6) 0.029(3) Uani 0.325(10) 1 d PD A 1
H30A H 0.0723 0.2739 0.4648 0.043 Uiso 0.325(10) 1 calc PR A 1
H30B H 0.2174 0.4067 0.4934 0.043 Uiso 0.325(10) 1 calc PR A 1
H30C H 0.0333 0.3932 0.5058 0.043 Uiso 0.325(10) 1 calc PR A 1
C10 C 0.3566(4) 0.6785(3) 0.6016(2) 0.0402(8) Uani 0.424(16) 1 d PD B 1
H10 H 0.2733 0.6007 0.6112 0.048 Uiso 0.424(16) 1 calc PR B 1
C11 C 0.5251(18) 0.6904(18) 0.6424(11) 0.053(5) Uani 0.424(16) 1 d PD B 1
H11A H 0.6032 0.7719 0.6395 0.080 Uiso 0.424(16) 1 calc PR B 1
H11B H 0.5554 0.6258 0.6080 0.080 Uiso 0.424(16) 1 calc PR B 1
H11C H 0.5284 0.6815 0.7066 0.080 Uiso 0.424(16) 1 calc PR B 1
C12 C 0.3479(14) 0.6800(12) 0.4924(5) 0.038(3) Uani 0.424(16) 1 d PD B 1
H12A H 0.4407 0.7504 0.4839 0.057 Uiso 0.424(16) 1 calc PR B 1
H12B H 0.2438 0.6877 0.4673 0.057 Uiso 0.424(16) 1 calc PR B 1
H12C H 0.3539 0.6029 0.4603 0.057 Uiso 0.424(16) 1 calc PR B 1
C28' C 0.1481(4) 0.3318(3) 0.5986(2) 0.0360(7) Uani 0.675(10) 1 d PD A 2
H28' H 0.1399 0.4155 0.6021 0.043 Uiso 0.675(10) 1 calc PR A 2
C29' C 0.3140(5) 0.3501(6) 0.6414(4) 0.0344(12) Uani 0.675(10) 1 d PD A 2
H29D H 0.3366 0.3961 0.7047 0.052 Uiso 0.675(10) 1 calc PR A 2
H29E H 0.3930 0.3972 0.6069 0.052 Uiso 0.675(10) 1 calc PR A 2
H29F H 0.3251 0.2696 0.6416 0.052 Uiso 0.675(10) 1 calc PR A 2
C30' C 0.1092(6) 0.2687(5) 0.4939(3) 0.0387(15) Uani 0.675(10) 1 d PD A 2
H30D H 0.1795 0.3246 0.4603 0.058 Uiso 0.675(10) 1 calc PR A 2
H30E H -0.0070 0.2510 0.4689 0.058 Uiso 0.675(10) 1 calc PR A 2
H30F H 0.1310 0.1913 0.4873 0.058 Uiso 0.675(10) 1 calc PR A 2
C10' C 0.3566(4) 0.6785(3) 0.6016(2) 0.0402(8) Uani 0.576(16) 1 d PD B 2
H10' H 0.3084 0.6158 0.6390 0.048 Uiso 0.576(16) 1 calc PR B 2
C11' C 0.5410(11) 0.6982(14) 0.6172(10) 0.057(4) Uani 0.576(16) 1 d PD B 2
H11D H 0.5548 0.6186 0.5999 0.086 Uiso 0.576(16) 1 calc PR B 2
H11E H 0.5893 0.7332 0.6822 0.086 Uiso 0.576(16) 1 calc PR B 2
H11F H 0.5967 0.7552 0.5795 0.086 Uiso 0.576(16) 1 calc PR B 2
C12' C 0.2811(9) 0.6154(7) 0.5066(4) 0.0359(19) Uani 0.576(16) 1 d PD B 2
H12D H 0.1607 0.5895 0.4995 0.054 Uiso 0.576(16) 1 calc PR B 2
H12E H 0.3115 0.5425 0.4914 0.054 Uiso 0.576(16) 1 calc PR B 2
H12F H 0.3204 0.6720 0.4651 0.054 Uiso 0.576(16) 1 calc PR B 2
Ge1 Ge -0.00063(3) 0.56143(2) 0.726774(17) 0.01807(8) Uani 1 1 d . . .
O1 O -0.0620(2) 0.60193(16) 0.84392(12) 0.0239(4) Uani 1 1 d . . .
N1 N 0.0814(2) 0.43846(19) 0.77071(14) 0.0197(4) Uani 1 1 d . . .
N2 N 0.2188(2) 0.69228(18) 0.76760(14) 0.0201(4) Uani 1 1 d . . .
C6 C 0.2103(3) 0.8988(2) 0.75654(17) 0.0236(5) Uani 1 1 d . . .
C18 C -0.0167(3) 0.3105(2) 0.72929(17) 0.0218(5) Uani 1 1 d . A .
C27 C -0.2043(3) 0.6139(3) 0.8470(2) 0.0288(6) Uani 1 1 d . . .
H27 H -0.2780 0.5957 0.7904 0.035 Uiso 1 1 calc R . .
O2 O -0.2496(3) 0.6461(2) 0.91599(15) 0.0435(5) Uani 1 1 d . . .
C1 C 0.2510(3) 0.7966(2) 0.72230(17) 0.0224(5) Uani 1 1 d . B .
C22 C -0.2393(4) 0.1204(3) 0.72665(19) 0.0312(6) Uani 1 1 d . . .
H22 H -0.3281 0.0734 0.7525 0.037 Uiso 1 1 calc R . .
C23 C -0.1445(3) 0.2426(2) 0.77059(17) 0.0228(5) Uani 1 1 d . . .
C24 C -0.1850(3) 0.2962(2) 0.85967(18) 0.0254(5) Uani 1 1 d . . .
H24 H -0.1011 0.3813 0.8835 0.030 Uiso 1 1 calc R . .
C5 C 0.2438(4) 0.9967(3) 0.7095(2) 0.0335(6) Uani 1 1 d . B .
H5 H 0.2181 1.0671 0.7318 0.040 Uiso 1 1 calc R . .
C15 C 0.3257(3) 0.5860(2) 0.86988(17) 0.0254(5) Uani 1 1 d . . .
H15 H 0.4043 0.5977 0.9233 0.030 Uiso 1 1 calc R . .
C16 C 0.2139(3) 0.4655(2) 0.83602(17) 0.0229(5) Uani 1 1 d . . .
C17 C 0.2505(4) 0.3628(3) 0.8726(2) 0.0326(6) Uani 1 1 d . . .
H17A H 0.1823 0.3376 0.9187 0.049 Uiso 1 1 calc R . .
H17B H 0.3674 0.3917 0.9008 0.049 Uiso 1 1 calc R . .
H17C H 0.2257 0.2920 0.8221 0.049 Uiso 1 1 calc R . .
C7 C 0.1330(3) 0.9063(2) 0.84161(18) 0.0242(5) Uani 1 1 d . . .
H7 H 0.1271 0.8319 0.8684 0.029 Uiso 1 1 calc R . .
C13 C 0.3347(3) 0.6906(2) 0.83419(17) 0.0240(5) Uani 1 1 d . . .
C14 C 0.4862(3) 0.8060(3) 0.8710(2) 0.0330(6) Uani 1 1 d . . .
H14A H 0.5306 0.8401 0.8196 0.050 Uiso 1 1 calc R . .
H14B H 0.5699 0.7851 0.9077 0.050 Uiso 1 1 calc R . .
H14C H 0.4562 0.8675 0.9095 0.050 Uiso 1 1 calc R . .
C21 C -0.2057(4) 0.0675(3) 0.6465(2) 0.0347(7) Uani 1 1 d . . .
H21 H -0.2694 -0.0162 0.6185 0.042 Uiso 1 1 calc R . .
C19 C 0.0152(3) 0.2576(3) 0.64607(18) 0.0273(6) Uani 1 1 d . . .
C9 C -0.0437(4) 0.9035(3) 0.8156(2) 0.0390(7) Uani 1 1 d . . .
H9A H -0.0406 0.9780 0.7922 0.058 Uiso 1 1 calc R . .
H9B H -0.0960 0.9008 0.8700 0.058 Uiso 1 1 calc R . .
H9C H -0.1073 0.8300 0.7681 0.058 Uiso 1 1 calc R . .
C2 C 0.3182(3) 0.7906(3) 0.64147(19) 0.0316(6) Uani 1 1 d . . .
C20 C -0.0803(4) 0.1349(3) 0.60676(19) 0.0332(6) Uani 1 1 d . A .
H20 H -0.0587 0.0971 0.5515 0.040 Uiso 1 1 calc R . .
C26 C -0.3551(3) 0.3068(3) 0.8424(2) 0.0356(7) Uani 1 1 d . . .
H26A H -0.3601 0.3537 0.7938 0.053 Uiso 1 1 calc R . .
H26B H -0.3743 0.3497 0.8989 0.053 Uiso 1 1 calc R . .
H26C H -0.4401 0.2238 0.8236 0.053 Uiso 1 1 calc R . .
C8 C 0.2352(4) 1.0218(3) 0.91505(19) 0.0341(6) Uani 1 1 d . . .
H8A H 0.3485 1.0239 0.9297 0.051 Uiso 1 1 calc R . .
H8B H 0.1861 1.0194 0.9706 0.051 Uiso 1 1 calc R . .
H8C H 0.2364 1.0961 0.8918 0.051 Uiso 1 1 calc R . .
C25 C -0.1784(4) 0.2185(3) 0.9334(2) 0.0349(6) Uani 1 1 d . . .
H25A H -0.2650 0.1364 0.9132 0.052 Uiso 1 1 calc R . .
H25B H -0.1957 0.2597 0.9911 0.052 Uiso 1 1 calc R . .
H25C H -0.0703 0.2099 0.9428 0.052 Uiso 1 1 calc R . .
C4 C 0.3130(4) 0.9934(3) 0.6319(2) 0.0420(8) Uani 1 1 d . . .
H4 H 0.3359 1.0614 0.6015 0.050 Uiso 1 1 calc R B .
C3 C 0.3491(4) 0.8914(3) 0.5983(2) 0.0418(8) Uani 1 1 d . B .
H3 H 0.3963 0.8898 0.5444 0.050 Uiso 1 1 calc R . .

loop_
_atom_site_aniso_label
_atom_site_aniso_U_11
_atom_site_aniso_U_22
_atom_site_aniso_U_33
_atom_site_aniso_U_23
_atom_site_aniso_U_13
_atom_site_aniso_U_12
C28 0.0548(19) 0.0290(15) 0.0343(16) 0.0081(12) 0.0249(14) 0.0215(14)
C29 0.028(5) 0.031(6) 0.040(6) 0.016(5) 0.012(4) 0.013(4)
C30 0.029(4) 0.029(6) 0.031(5) 0.009(4) 0.007(3) 0.011(4)
C10 0.0328(15) 0.0330(16) 0.0397(17) -0.0117(13) 0.0191(13) -0.0038(13)
C11 0.107(12) 0.052(7) 0.023(7) 0.005(5) -0.004(5) 0.064(8)
C12 0.036(5) 0.043(6) 0.035(4) -0.003(4) 0.008(3) 0.018(5)
C28' 0.0548(19) 0.0290(15) 0.0343(16) 0.0081(12) 0.0249(14) 0.0215(14)
C29' 0.027(2) 0.029(3) 0.042(3) -0.007(2) 0.0095(19) 0.008(2)
C30' 0.039(3) 0.038(4) 0.029(2) -0.003(2) 0.0168(19) 0.002(2)
C10' 0.0328(15) 0.0330(16) 0.0397(17) -0.0117(13) 0.0191(13) -0.0038(13)
C11' 0.051(5) 0.057(7) 0.050(8) -0.029(6) -0.010(4) 0.024(4)
C12' 0.037(3) 0.027(4) 0.030(3) -0.007(2) 0.008(2) 0.000(3)
Ge1 0.01585(13) 0.01798(13) 0.01916(13) 0.00214(9) 0.00024(9) 0.00620(10)
O1 0.0205(9) 0.0276(9) 0.0257(9) 0.0038(7) 0.0043(7) 0.0122(7)
N1 0.0192(10) 0.0214(10) 0.0204(10) 0.0039(8) 0.0042(8) 0.0099(8)
N2 0.0171(10) 0.0188(10) 0.0213(10) -0.0016(8) 0.0012(8) 0.0056(8)
C6 0.0205(12) 0.0225(12) 0.0222(12) 0.0021(10) -0.0019(10) 0.0037(10)
C18 0.0256(12) 0.0207(12) 0.0216(12) 0.0043(10) 0.0012(10) 0.0125(10)
C27 0.0237(13) 0.0324(15) 0.0349(15) 0.0085(12) 0.0065(11) 0.0147(11)
O2 0.0396(12) 0.0600(15) 0.0426(13) 0.0103(11) 0.0178(10) 0.0292(11)
C1 0.0171(11) 0.0214(12) 0.0212(12) -0.0003(10) 0.0006(9) 0.0002(10)
C22 0.0373(15) 0.0227(13) 0.0319(15) 0.0081(11) 0.0039(12) 0.0086(12)
C23 0.0251(13) 0.0223(12) 0.0228(12) 0.0056(10) 0.0025(10) 0.0110(10)
C24 0.0256(13) 0.0254(13) 0.0262(13) 0.0063(10) 0.0072(10) 0.0092(11)
C5 0.0420(16) 0.0216(13) 0.0298(14) 0.0052(11) -0.0004(12) 0.0047(12)
C15 0.0226(12) 0.0338(14) 0.0199(12) -0.0004(10) -0.0004(10) 0.0144(11)
C16 0.0221(12) 0.0313(14) 0.0204(12) 0.0037(10) 0.0050(10) 0.0162(11)
C17 0.0360(15) 0.0367(16) 0.0310(15) 0.0058(12) 0.0002(12) 0.0231(13)
C7 0.0269(13) 0.0200(12) 0.0254(13) 0.0019(10) 0.0025(10) 0.0101(10)
C13 0.0187(12) 0.0280(13) 0.0228(12) -0.0049(10) 0.0017(10) 0.0099(10)
C14 0.0224(13) 0.0334(15) 0.0350(15) -0.0033(12) -0.0041(11) 0.0070(12)
C21 0.0479(17) 0.0210(13) 0.0309(15) 0.0003(11) -0.0028(13) 0.0122(13)
C19 0.0357(15) 0.0283(14) 0.0250(13) 0.0073(11) 0.0078(11) 0.0189(12)
C9 0.0327(16) 0.0426(18) 0.0484(18) 0.0088(14) 0.0071(14) 0.0223(14)
C2 0.0230(13) 0.0309(15) 0.0266(14) -0.0048(11) 0.0057(11) -0.0046(11)
C20 0.0512(18) 0.0286(14) 0.0245(14) 0.0029(11) 0.0046(12) 0.0219(14)
C26 0.0276(14) 0.0359(16) 0.0447(17) 0.0076(13) 0.0067(13) 0.0133(12)
C8 0.0449(17) 0.0259(14) 0.0283(14) 0.0004(11) 0.0045(12) 0.0114(13)
C25 0.0415(17) 0.0358(16) 0.0308(15) 0.0131(12) 0.0111(13) 0.0141(13)
C4 0.0508(19) 0.0298(16) 0.0280(15) 0.0072(12) 0.0025(13) -0.0067(14)
C3 0.0399(17) 0.0377(17) 0.0251(14) -0.0014(12) 0.0098(13) -0.0132(14)

loop_
_atom_type_symbol
_atom_type_description
_atom_type_scat_dispersion_real
_atom_type_scat_dispersion_imag
_atom_type_scat_source
C C 0.0033 0.0016 'International Tables Vol C Tables 4.2.6.8 and 6.1.1.4'
H H 0.0000 0.0000 'International Tables Vol C Tables 4.2.6.8 and 6.1.1.4'
N N 0.0061 0.0033 'International Tables Vol C Tables 4.2.6.8 and 6.1.1.4'
O O 0.0106 0.0060 'International Tables Vol C Tables 4.2.6.8 and 6.1.1.4'
Ge Ge 0.1547 1.8001 'International Tables Vol C Tables 4.2.6.8 and 6.1.1.4'

loop_
_geom_angle_atom_site_label_1
_geom_angle_atom_site_label_2
_geom_angle_atom_site_label_3
_geom_angle
C30 C28 C19 123.4(4)
C30 C28 C29 109.2(5)
C19 C28 C29 111.7(4)
C11 C10 C2 110.6(8)
C11 C10 C12 109.1(7)
C2 C10 C12 104.9(4)
O1 Ge1 N2 90.94(8)
O1 Ge1 N1 91.07(8)
N2 Ge1 N1 91.34(9)
C27 O1 Ge1 120.07(17)
C16 N1 C18 120.0(2)
C16 N1 Ge1 124.77(17)
C18 N1 Ge1 115.16(15)
C13 N2 C1 119.7(2)
C13 N2 Ge1 124.35(18)
C1 N2 Ge1 115.92(15)
C5 C6 C1 117.8(2)
C5 C6 C7 119.6(2)
C1 C6 C7 122.6(2)
C23 C18 C19 121.2(2)
C23 C18 N1 120.0(2)
C19 C18 N1 118.8(2)
O2 C27 O1 125.1(3)
C6 C1 C2 121.3(2)
C6 C1 N2 120.4(2)
C2 C1 N2 118.2(2)
C21 C22 C23 120.9(3)
C22 C23 C18 118.0(2)
C22 C23 C24 118.9(2)
C18 C23 C24 123.1(2)
C23 C24 C26 110.5(2)
C23 C24 C25 111.9(2)
C26 C24 C25 109.8(2)
C4 C5 C6 121.5(3)
C13 C15 C16 127.2(2)
N1 C16 C15 122.8(2)
N1 C16 C17 119.6(2)
C15 C16 C17 117.6(2)
C6 C7 C8 112.3(2)
C6 C7 C9 110.1(2)
C8 C7 C9 110.2(2)
N2 C13 C15 123.1(2)
N2 C13 C14 119.3(2)
C15 C13 C14 117.5(2)
C20 C21 C22 120.5(3)
C20 C19 C18 118.3(3)
C20 C19 C28 120.1(2)
C18 C19 C28 121.6(2)
C3 C2 C1 117.9(3)
C3 C2 C10 120.2(3)
C1 C2 C10 121.9(3)
C21 C20 C19 121.2(3)
C3 C4 C5 119.8(3)
C4 C3 C2 121.6(3)

loop_
_geom_bond_atom_site_label_1
_geom_bond_atom_site_label_2
_geom_bond_distance
C28 C30 1.417(8)
C28 C19 1.521(4)
C28 C29 1.648(9)
C10 C11 1.478(12)
C10 C2 1.518(4)
C10 C12 1.631(8)
Ge1 O1 1.9339(18)
Ge1 N2 1.968(2)
Ge1 N1 1.969(2)
O1 C27 1.304(3)
N1 C16 1.338(3)
N1 C18 1.450(3)
N2 C13 1.341(3)
N2 C1 1.445(3)
C6 C5 1.399(4)
C6 C1 1.403(4)
C6 C7 1.517(4)
C18 C23 1.406(4)
C18 C19 1.409(4)
C27 O2 1.204(3)
C1 C2 1.410(4)
C22 C21 1.378(4)
C22 C23 1.401(4)
C23 C24 1.521(4)
C24 C26 1.528(4)
C24 C25 1.538(4)
C5 C4 1.375(4)
C15 C13 1.389(4)
C15 C16 1.395(4)
C16 C17 1.503(4)
C7 C8 1.534(4)
C7 C9 1.536(4)
C13 C14 1.513(4)
C21 C20 1.375(4)
C19 C20 1.391(4)
C2 C3 1.392(4)
C4 C3 1.375(5)

loop_
_geom_torsion_atom_site_label_1
_geom_torsion_atom_site_label_2
_geom_torsion_atom_site_label_3
_geom_torsion_atom_site_label_4
_geom_torsion
N2 Ge1 O1 C27 133.1(2)
N1 Ge1 O1 C27 -135.5(2)
O1 Ge1 N1 C16 -67.5(2)
N2 Ge1 N1 C16 23.5(2)
O1 Ge1 N1 C18 110.25(17)
N2 Ge1 N1 C18 -158.78(17)
O1 Ge1 N2 C13 66.8(2)
N1 Ge1 N2 C13 -24.2(2)
O1 Ge1 N2 C1 -111.87(17)
N1 Ge1 N2 C1 157.04(17)
C16 N1 C18 C23 86.5(3)
Ge1 N1 C18 C23 -91.4(2)
C16 N1 C18 C19 -95.5(3)
Ge1 N1 C18 C19 86.6(2)
Ge1 O1 C27 O2 -175.3(2)
C5 C6 C1 C2 -2.1(4)
C7 C6 C1 C2 178.1(2)
C5 C6 C1 N2 -179.8(2)
C7 C6 C1 N2 0.4(4)
C13 N2 C1 C6 -90.1(3)
Ge1 N2 C1 C6 88.7(2)
C13 N2 C1 C2 92.1(3)
Ge1 N2 C1 C2 -89.1(2)
C21 C22 C23 C18 1.5(4)
C21 C22 C23 C24 -179.1(2)
C19 C18 C23 C22 0.2(4)
N1 C18 C23 C22 178.1(2)
C19 C18 C23 C24 -179.2(2)
N1 C18 C23 C24 -1.3(4)
C22 C23 C24 C26 -65.6(3)
C18 C23 C24 C26 113.7(3)
C22 C23 C24 C25 57.1(3)
C18 C23 C24 C25 -123.6(3)
C1 C6 C5 C4 0.5(4)
C7 C6 C5 C4 -179.7(3)
C18 N1 C16 C15 171.2(2)
Ge1 N1 C16 C15 -11.1(3)
C18 N1 C16 C17 -6.0(3)
Ge1 N1 C16 C17 171.65(18)
C13 C15 C16 N1 -10.7(4)
C13 C15 C16 C17 166.6(3)
C5 C6 C7 C8 -56.4(3)
C1 C6 C7 C8 123.4(3)
C5 C6 C7 C9 66.8(3)
C1 C6 C7 C9 -113.4(3)
C1 N2 C13 C15 -168.5(2)
Ge1 N2 C13 C15 12.8(3)
C1 N2 C13 C14 9.4(3)
Ge1 N2 C13 C14 -169.28(18)
C16 C15 C13 N2 9.8(4)
C16 C15 C13 C14 -168.2(2)
C23 C22 C21 C20 -1.6(4)
C23 C18 C19 C20 -1.7(4)
N1 C18 C19 C20 -179.7(2)
C23 C18 C19 C28 177.2(2)
N1 C18 C19 C28 -0.7(4)
C30 C28 C19 C20 59.0(6)
C29 C28 C19 C20 -74.3(6)
C30 C28 C19 C18 -119.9(6)
C29 C28 C19 C18 106.8(6)
C6 C1 C2 C3 2.4(4)
N2 C1 C2 C3 -179.9(2)
C6 C1 C2 C10 -177.6(2)
N2 C1 C2 C10 0.1(4)
C11 C10 C2 C3 92.1(8)
C12 C10 C2 C3 -25.4(6)
C11 C10 C2 C1 -87.9(8)
C12 C10 C2 C1 154.6(5)
C22 C21 C20 C19 0.0(4)
C18 C19 C20 C21 1.6(4)
C28 C19 C20 C21 -177.3(3)
C6 C5 C4 C3 0.7(5)
C5 C4 C3 C2 -0.4(5)
C1 C2 C3 C4 -1.1(4)
C10 C2 C3 C4 178.9(3)
